data_4113507
loop_
_publ_author_name
'Javier S\'anchez-Nieves'
'Brian T. Sterenberg'
'Konstantin A. Udachin'
'Arthur J. Carty'

_publ_contact_author_address
;
Steacie Institute for Molecular Sciences, National Research Council Canada, 
100 Sussex Drive, Ottawa, Ontario, Canada K1A 0R6
;
_publ_contact_author_email Arthur.Carty@nrc.ca
_publ_contact_author_name 'Arthur J. Carty'
_publ_section_title
;
 A Thermally Stable and Sterically Unprotected Terminal Electrophilic
 Phosphinidene Complex of Cobalt and Its Conversion to an \h1-Phosphirene
;
_journal_name_full 'Journal of the American Chemical Society'
_journal_page_first 2404
_journal_page_last 2405
_journal_paper_doi 10.1021/ja028303b
_journal_volume 125
_journal_year 2003
_chemical_formula_sum 'C28 H31 Cl3 Co N O3 P2'
_chemical_formula_weight 656.76
_chemical_name_systematic
; 
 ? 
;
_space_group_IT_number 14
_symmetry_cell_setting monoclinic
_symmetry_space_group_name_Hall '-P 2yn'
_symmetry_space_group_name_H-M 'P 1 21/n 1'
_atom_sites_solution_hydrogens geom
_atom_sites_solution_primary direct
_atom_sites_solution_secondary difmap
_audit_creation_method SHELXL-97
_cell_angle_alpha 90.00
_cell_angle_beta 112.2290(10)
_cell_angle_gamma 90.00
_cell_formula_units_Z 4
_cell_length_a 11.8269(8)
_cell_length_b 19.9881(14)
_cell_length_c 14.2144(10)
_cell_measurement_temperature 173(2)
_cell_volume 3110.5(4)
_computing_structure_refinement 'SHELXL-97 (Sheldrick, 1997)'
_computing_structure_solution 'SHELXS-97 (Sheldrick, 1990)'
_diffrn_ambient_temperature 173(2)
_diffrn_measured_fraction_theta_full 0.997
_diffrn_measured_fraction_theta_max 0.997
_diffrn_radiation_monochromator graphite
_diffrn_radiation_source 'fine-focus sealed tube'
_diffrn_radiation_type MoK\a
_diffrn_radiation_wavelength 0.71073
_diffrn_reflns_av_R_equivalents 0.0343
_diffrn_reflns_av_sigmaI/netI 0.0325
_diffrn_reflns_limit_h_max 15
_diffrn_reflns_limit_h_min -15
_diffrn_reflns_limit_k_max 27
_diffrn_reflns_limit_k_min -26
_diffrn_reflns_limit_l_max 19
_diffrn_reflns_limit_l_min -19
_diffrn_reflns_number 33625
_diffrn_reflns_theta_full 28.74
_diffrn_reflns_theta_max 28.74
_diffrn_reflns_theta_min 1.85
_exptl_absorpt_coefficient_mu 0.942
_exptl_crystal_density_diffrn 1.402
_exptl_crystal_F_000 1352
_refine_diff_density_max 0.978
_refine_diff_density_min -0.654
_refine_diff_density_rms 0.061
_refine_ls_extinction_method none
_refine_ls_goodness_of_fit_ref 1.074
_refine_ls_hydrogen_treatment mixed
_refine_ls_matrix_type full
_refine_ls_number_parameters 343
_refine_ls_number_reflns 8041
_refine_ls_number_restraints 0
_refine_ls_restrained_S_all 1.074
_refine_ls_R_factor_all 0.0592
_refine_ls_R_factor_gt 0.0393
_refine_ls_shift/su_max 0.001
_refine_ls_shift/su_mean 0.000
_refine_ls_structure_factor_coef Fsqd
_refine_ls_weighting_details 'calc w=1/[\s^2^(Fo^2^)+(0.0526P)^2^+0.5856P] where P=(Fo^2^+2Fc^2^)/3'
_refine_ls_weighting_scheme calc
_refine_ls_wR_factor_gt 0.0974
_refine_ls_wR_factor_ref 0.1045
_reflns_number_gt 5998
_reflns_number_total 8041
_reflns_threshold_expression >2sigma(I)
_cod_data_source_file ja028303b-2_s2_1.cif
_cod_data_source_block jav35
_cod_database_code 4113507

loop_
_symmetry_equiv_pos_as_xyz
'x, y, z'
'-x+1/2, y+1/2, -z+1/2'
'-x, -y, -z'
'x-1/2, -y-1/2, z-1/2'

loop_
_atom_site_label
_atom_site_type_symbol
_atom_site_fract_x
_atom_site_fract_y
_atom_site_fract_z
_atom_site_U_iso_or_equiv
_atom_site_adp_type
_atom_site_occupancy
_atom_site_symmetry_multiplicity
_atom_site_calc_flag
_atom_site_refinement_flags
Co1 Co 0.59680(2) 0.096306(13) 0.39527(2) 0.02618(8) Uani 1 1 d .
P1 P 0.61860(5) 0.13230(3) 0.55484(4) 0.02707(12) Uani 1 1 d .
P2 P 0.56265(5) 0.05588(2) 0.24038(4) 0.02514(11) Uani 1 1 d .
Cl1 Cl 0.82365(5) 0.14278(3) 0.62954(4) 0.03998(14) Uani 1 1 d .
N1 N 0.56376(15) 0.20929(8) 0.54777(12) 0.0271(3) Uani 1 1 d .
O1 O 0.79115(16) 0.18432(9) 0.38808(14) 0.0499(4) Uani 1 1 d .
O2 O 0.34606(15) 0.14441(9) 0.32864(13) 0.0447(4) Uani 1 1 d .
O3 O 0.65307(17) -0.03412(8) 0.49704(14) 0.0488(4) Uani 1 1 d .
C1 C 0.7172(2) 0.14959(11) 0.39195(16) 0.0342(5) Uani 1 1 d .
C2 C 0.4447(2) 0.12578(10) 0.35553(16) 0.0314(4) Uani 1 1 d .
C3 C 0.63267(19) 0.01602(11) 0.45608(16) 0.0333(5) Uani 1 1 d .
C4 C 0.5733(2) 0.26308(11) 0.47950(17) 0.0371(5) Uani 1 1 d .
H4A H 0.5903 0.2414 0.4244 0.045 Uiso 1 1 calc R
C5 C 0.6790(3) 0.30966(13) 0.5330(2) 0.0597(8) Uani 1 1 d .
H5A H 0.7529 0.2841 0.5622 0.090 Uiso 1 1 calc R
H5B H 0.6638 0.3334 0.5857 0.090 Uiso 1 1 calc R
H5C H 0.6875 0.3410 0.4849 0.090 Uiso 1 1 calc R
C6 C 0.4539(3) 0.30158(13) 0.4306(2) 0.0541(7) Uani 1 1 d .
H6A H 0.3887 0.2708 0.3974 0.081 Uiso 1 1 calc R
H6B H 0.4613 0.3325 0.3815 0.081 Uiso 1 1 calc R
H6C H 0.4367 0.3257 0.4820 0.081 Uiso 1 1 calc R
C7 C 0.5235(2) 0.23079(11) 0.63112(17) 0.0389(5) Uani 1 1 d .
H7A H 0.5047 0.2787 0.6215 0.047 Uiso 1 1 calc R
C8 C 0.4066(3) 0.19532(16) 0.6223(3) 0.0624(8) Uani 1 1 d .
H8A H 0.3462 0.2015 0.5551 0.094 Uiso 1 1 calc R
H8B H 0.3769 0.2136 0.6711 0.094 Uiso 1 1 calc R
H8C H 0.4225 0.1484 0.6351 0.094 Uiso 1 1 calc R
C9 C 0.6228(3) 0.22251(16) 0.73633(19) 0.0627(8) Uani 1 1 d .
H9A H 0.6950 0.2459 0.7393 0.094 Uiso 1 1 calc R
H9B H 0.6412 0.1759 0.7497 0.094 Uiso 1 1 calc R
H9C H 0.5950 0.2406 0.7863 0.094 Uiso 1 1 calc R
C10 C 0.58330(18) 0.11791(10) 0.15386(15) 0.0273(4) Uani 1 1 d .
C11 C 0.5282(2) 0.18056(10) 0.14701(17) 0.0341(5) Uani 1 1 d .
H11A H 0.4849 0.1904 0.1879 0.041 Uiso 1 1 calc R
C12 C 0.5378(2) 0.22813(11) 0.07949(18) 0.0388(5) Uani 1 1 d .
H12A H 0.4997 0.2694 0.0742 0.047 Uiso 1 1 calc R
C13 C 0.6042(2) 0.21403(12) 0.01991(18) 0.0421(5) Uani 1 1 d .
H13A H 0.6113 0.2461 -0.0250 0.050 Uiso 1 1 calc R
C14 C 0.6598(2) 0.15270(13) 0.02692(19) 0.0432(6) Uani 1 1 d .
H14A H 0.7045 0.1436 -0.0131 0.052 Uiso 1 1 calc R
C15 C 0.6494(2) 0.10432(11) 0.09345(17) 0.0350(5) Uani 1 1 d .
H15A H 0.6867 0.0629 0.0975 0.042 Uiso 1 1 calc R
C16 C 0.34121(19) 0.04025(10) 0.07144(15) 0.0302(4) Uani 1 1 d .
H16A H 0.3761 0.0667 0.0357 0.036 Uiso 1 1 calc R
C17 C 0.40729(18) 0.02565(10) 0.17274(15) 0.0267(4) Uani 1 1 d .
C18 C 0.3532(2) -0.01458(11) 0.22458(17) 0.0346(5) Uani 1 1 d .
H18A H 0.3961 -0.0249 0.2927 0.042 Uiso 1 1 calc R
C19 C 0.2359(2) -0.03926(11) 0.17497(19) 0.0395(5) Uani 1 1 d .
H19A H 0.2007 -0.0664 0.2096 0.047 Uiso 1 1 calc R
C20 C 0.1715(2) -0.02359(11) 0.07427(19) 0.0384(5) Uani 1 1 d .
H20A H 0.0926 -0.0398 0.0413 0.046 Uiso 1 1 calc R
C21 C 0.2236(2) 0.01587(10) 0.02266(17) 0.0357(5) Uani 1 1 d .
H21A H 0.1799 0.0263 -0.0452 0.043 Uiso 1 1 calc R
C22 C 0.7796(2) -0.01702(12) 0.30381(18) 0.0387(5) Uani 1 1 d .
H22A H 0.8115 0.0181 0.3491 0.046 Uiso 1 1 calc R
C23 C 0.65778(19) -0.01535(10) 0.23715(15) 0.0291(4) Uani 1 1 d .
C24 C 0.6115(2) -0.06898(11) 0.17113(16) 0.0348(5) Uani 1 1 d .
H24A H 0.5302 -0.0687 0.1264 0.042 Uiso 1 1 calc R
C25 C 0.6860(2) -0.12280(12) 0.17177(18) 0.0421(6) Uani 1 1 d .
H25A H 0.6544 -0.1586 0.1278 0.051 Uiso 1 1 calc R
C26 C 0.8063(2) -0.12334(13) 0.23723(19) 0.0458(6) Uani 1 1 d .
H26A H 0.8561 -0.1593 0.2370 0.055 Uiso 1 1 calc R
C27 C 0.8536(2) -0.07072(13) 0.3031(2) 0.0463(6) Uani 1 1 d .
H27A H 0.9351 -0.0712 0.3472 0.056 Uiso 1 1 calc R
C28 C 0.9096(3) 0.93862(18) 0.6829(2) 0.0635(8) Uani 1 1 d .
H28A H 0.9058 0.9870 0.6773 0.076 Uiso 1 1 calc R
H28B H 0.8303 0.9228 0.6785 0.076 Uiso 1 1 calc R
Cl2 Cl 0.94100(9) 0.90569(6) 0.58157(8) 0.0962(3) Uani 1 1 d .
Cl3 Cl 1.01901(9) 0.91648(5) 0.80073(7) 0.0883(3) Uani 1 1 d .

loop_
_atom_site_aniso_label
_atom_site_aniso_U_11
_atom_site_aniso_U_22
_atom_site_aniso_U_33
_atom_site_aniso_U_23
_atom_site_aniso_U_13
_atom_site_aniso_U_12
Co1 0.02741(14) 0.02730(14) 0.02251(14) -0.00080(10) 0.00796(11) 0.00116(11)
P1 0.0303(3) 0.0267(3) 0.0235(2) 0.0017(2) 0.0095(2) 0.0007(2)
P2 0.0272(3) 0.0250(2) 0.0227(2) 0.0000(2) 0.0088(2) 0.0011(2)
Cl1 0.0303(3) 0.0543(3) 0.0301(3) 0.0021(2) 0.0055(2) 0.0001(2)
N1 0.0322(9) 0.0248(8) 0.0242(8) -0.0005(7) 0.0106(7) 0.0017(7)
O1 0.0495(10) 0.0557(11) 0.0484(10) -0.0052(8) 0.0230(9) -0.0173(9)
O2 0.0334(9) 0.0491(10) 0.0465(10) -0.0039(8) 0.0093(8) 0.0076(7)
O3 0.0584(11) 0.0366(9) 0.0478(10) 0.0106(8) 0.0157(9) 0.0060(8)
C1 0.0362(12) 0.0380(12) 0.0279(11) -0.0029(9) 0.0117(9) -0.0016(10)
C2 0.0336(11) 0.0317(11) 0.0274(10) -0.0031(8) 0.0097(9) -0.0007(9)
C3 0.0316(11) 0.0355(11) 0.0300(11) -0.0009(9) 0.0085(9) 0.0031(9)
C4 0.0515(14) 0.0267(10) 0.0353(12) 0.0037(9) 0.0189(11) 0.0019(10)
C5 0.0655(18) 0.0398(14) 0.074(2) 0.0055(14) 0.0262(16) -0.0142(13)
C6 0.0688(18) 0.0402(14) 0.0459(15) 0.0096(12) 0.0132(14) 0.0160(13)
C7 0.0551(14) 0.0325(11) 0.0345(12) -0.0014(9) 0.0230(11) 0.0068(10)
C8 0.0613(18) 0.0681(19) 0.076(2) 0.0004(16) 0.0472(17) 0.0038(15)
C9 0.089(2) 0.0665(19) 0.0302(13) -0.0078(13) 0.0196(14) 0.0096(17)
C10 0.0286(10) 0.0279(10) 0.0240(9) -0.0016(8) 0.0083(8) -0.0032(8)
C11 0.0384(12) 0.0335(11) 0.0319(11) 0.0018(9) 0.0150(9) 0.0017(9)
C12 0.0437(13) 0.0296(11) 0.0390(12) 0.0046(9) 0.0112(10) 0.0021(10)
C13 0.0502(14) 0.0380(12) 0.0387(13) 0.0080(10) 0.0177(11) -0.0073(11)
C14 0.0499(14) 0.0472(14) 0.0411(13) 0.0034(11) 0.0272(12) -0.0027(11)
C15 0.0400(12) 0.0321(11) 0.0362(12) -0.0004(9) 0.0181(10) 0.0005(9)
C16 0.0345(11) 0.0274(10) 0.0266(10) 0.0006(8) 0.0092(9) 0.0006(8)
C17 0.0305(10) 0.0253(9) 0.0248(9) -0.0019(8) 0.0108(8) 0.0006(8)
C18 0.0399(12) 0.0331(11) 0.0293(11) 0.0035(9) 0.0113(9) -0.0029(9)
C19 0.0423(13) 0.0345(12) 0.0442(13) 0.0000(10) 0.0192(11) -0.0086(10)
C20 0.0294(11) 0.0313(11) 0.0468(13) -0.0055(10) 0.0058(10) -0.0026(9)
C21 0.0360(12) 0.0297(11) 0.0316(11) -0.0021(9) 0.0016(9) 0.0031(9)
C22 0.0342(12) 0.0393(12) 0.0397(13) -0.0034(10) 0.0107(10) 0.0043(10)
C23 0.0360(11) 0.0265(10) 0.0272(10) 0.0034(8) 0.0145(9) 0.0041(8)
C24 0.0412(12) 0.0328(11) 0.0288(11) 0.0000(9) 0.0117(9) 0.0048(9)
C25 0.0628(16) 0.0305(11) 0.0383(12) -0.0013(10) 0.0250(12) 0.0070(11)
C26 0.0573(16) 0.0418(13) 0.0460(14) 0.0091(11) 0.0281(13) 0.0214(12)
C27 0.0360(13) 0.0549(15) 0.0465(14) 0.0052(12) 0.0140(11) 0.0155(11)
C28 0.0452(16) 0.086(2) 0.0556(18) 0.0028(16) 0.0143(14) -0.0040(15)
Cl2 0.0681(6) 0.1337(9) 0.0818(6) -0.0399(6) 0.0226(5) -0.0033(6)
Cl3 0.0761(6) 0.0980(7) 0.0667(5) 0.0258(5) -0.0002(5) -0.0180(5)

loop_
_atom_type_symbol
_atom_type_description
_atom_type_scat_dispersion_real
_atom_type_scat_dispersion_imag
_atom_type_scat_source
C C 0.0033 0.0016 'International Tables Vol C Tables 4.2.6.8 and 6.1.1.4'
H H 0.0000 0.0000 'International Tables Vol C Tables 4.2.6.8 and 6.1.1.4'
N N 0.0061 0.0033 'International Tables Vol C Tables 4.2.6.8 and 6.1.1.4'
O O 0.0106 0.0060 'International Tables Vol C Tables 4.2.6.8 and 6.1.1.4'
P P 0.1023 0.0942 'International Tables Vol C Tables 4.2.6.8 and 6.1.1.4'
Cl Cl 0.1484 0.1585 'International Tables Vol C Tables 4.2.6.8 and 6.1.1.4'
Co Co 0.3494 0.9721 'International Tables Vol C Tables 4.2.6.8 and 6.1.1.4'

loop_
_geom_angle_atom_site_label_1
_geom_angle_atom_site_label_2
_geom_angle_atom_site_label_3
_geom_angle
C2 Co1 C1 121.00(10)
C2 Co1 C3 118.52(10)
C1 Co1 C3 119.89(10)
C2 Co1 P2 91.31(7)
C1 Co1 P2 92.19(7)
C3 Co1 P2 94.18(7)
C2 Co1 P1 86.09(7)
C1 Co1 P1 92.65(7)
C3 Co1 P1 83.51(7)
P2 Co1 P1 175.15(2)
N1 P1 Cl1 105.55(7)
N1 P1 Co1 109.59(6)
Cl1 P1 Co1 101.10(3)
C17 P2 C23 103.63(9)
C17 P2 C10 103.56(9)
C23 P2 C10 105.77(9)
C17 P2 Co1 114.19(6)
C23 P2 Co1 115.05(7)
C10 P2 Co1 113.44(7)
C4 N1 C7 115.85(16)
C4 N1 P1 126.04(14)
C7 N1 P1 116.91(13)
O1 C1 Co1 178.2(2)
O2 C2 Co1 179.1(2)
O3 C3 Co1 177.3(2)
N1 C4 C5 111.8(2)
N1 C4 C6 112.2(2)
C5 C4 C6 111.4(2)
N1 C7 C8 110.7(2)
N1 C7 C9 112.8(2)
C8 C7 C9 111.8(2)
C15 C10 C11 119.26(19)
C15 C10 P2 122.22(16)
C11 C10 P2 118.51(15)
C12 C11 C10 120.3(2)
C13 C12 C11 119.9(2)
C14 C13 C12 120.2(2)
C13 C14 C15 120.4(2)
C10 C15 C14 120.0(2)
C17 C16 C21 120.7(2)
C16 C17 C18 118.59(19)
C16 C17 P2 122.53(16)
C18 C17 P2 118.87(16)
C19 C18 C17 120.3(2)
C20 C19 C18 120.0(2)
C21 C20 C19 120.1(2)
C20 C21 C16 120.2(2)
C27 C22 C23 120.4(2)
C24 C23 C22 118.79(19)
C24 C23 P2 121.86(16)
C22 C23 P2 119.33(16)
C25 C24 C23 120.3(2)
C26 C25 C24 120.2(2)
C25 C26 C27 120.2(2)
C26 C27 C22 120.1(2)
Cl3 C28 Cl2 112.65(18)

loop_
_geom_bond_atom_site_label_1
_geom_bond_atom_site_label_2
_geom_bond_distance
Co1 C2 1.770(2)
Co1 C1 1.793(2)
Co1 C3 1.796(2)
Co1 P2 2.2340(6)
Co1 P1 2.2992(6)
P1 N1 1.6582(17)
P1 Cl1 2.2592(8)
P2 C17 1.825(2)
P2 C23 1.826(2)
P2 C10 1.827(2)
N1 C4 1.481(3)
N1 C7 1.497(3)
O1 C1 1.135(3)
O2 C2 1.143(3)
O3 C3 1.138(3)
C4 C5 1.513(3)
C4 C6 1.525(3)
C7 C8 1.516(4)
C7 C9 1.521(4)
C10 C15 1.389(3)
C10 C11 1.398(3)
C11 C12 1.386(3)
C12 C13 1.385(3)
C13 C14 1.376(4)
C14 C15 1.390(3)
C16 C17 1.385(3)
C16 C21 1.387(3)
C17 C18 1.398(3)
C18 C19 1.387(3)
C19 C20 1.379(3)
C20 C21 1.372(3)
C22 C27 1.387(3)
C22 C23 1.394(3)
C23 C24 1.393(3)
C24 C25 1.389(3)
C25 C26 1.375(4)
C26 C27 1.378(4)
C28 Cl3 1.743(3)
C28 Cl2 1.746(3)
